data_7042269
loop_
_publ_author_name
'Schwamm, R. J.'
'Coles, M. P.'
'Fitchett, C. M.'

_publ_section_title
;
 Neutral and cationic bismuth compounds supported by
 bis(amidodimethyl)disiloxane ligands.
;
_journal_issue 12
_journal_name_full 'Dalton transactions (Cambridge, England : 2003)'
_journal_page_first 4066
_journal_page_last 4074
_journal_paper_doi 10.1039/c7dt00230k
_journal_volume 46
_journal_year 2017
_chemical_formula_moiety 'C28 H46 Bi N2 O Si2, Cl7 Ga2'
_chemical_formula_sum 'C28 H46 Bi Cl7 Ga2 N2 O Si2'
_chemical_formula_weight 1079.42
_chemical_name_systematic
;
 ?
;
_space_group_crystal_system monoclinic
_space_group_IT_number 14
_space_group_name_Hall '-P 2ybc'
_space_group_name_H-M_alt 'P 1 21/c 1'
_symmetry_space_group_name_Hall '-P 2ybc'
_symmetry_space_group_name_H-M 'P 1 21/c 1'
_atom_sites_solution_hydrogens geom
_atom_sites_solution_primary direct
_audit_creation_date 2014-03-04
_audit_creation_method
;
Olex2 1.2
(compiled 2014.02.17 svn.r2891 for OlexSys, GUI svn.r4773)
;
_audit_update_record
;
2017-01-19 deposited with the CCDC.
2017-03-01 downloaded from the CCDC.
;
_cell_angle_alpha 90
_cell_angle_beta 92.9450(19)
_cell_angle_gamma 90
_cell_formula_units_Z 4
_cell_length_a 10.05327(18)
_cell_length_b 10.2526(3)
_cell_length_c 39.4446(10)
_cell_measurement_reflns_used 12940
_cell_measurement_temperature 281.98(10)
_cell_measurement_theta_max 32.1810
_cell_measurement_theta_min 2.8960
_cell_volume 4060.27(17)
_computing_cell_refinement
;
CrysAlisPro, Agilent Technologies,
Version 1.171.36.28 (release 01-02-2013 CrysAlis171 .NET)
(compiled Feb  1 2013,16:14:44)
;
_computing_data_collection
;
CrysAlisPro, Agilent Technologies,
Version 1.171.36.28 (release 01-02-2013 CrysAlis171 .NET)
(compiled Feb  1 2013,16:14:44)
;
_computing_data_reduction
;
CrysAlisPro, Agilent Technologies,
Version 1.171.36.28 (release 01-02-2013 CrysAlis171 .NET)
(compiled Feb  1 2013,16:14:44)
;
_computing_molecular_graphics 'Olex2 (Dolomanov et al., 2009)'
_computing_publication_material 'Olex2 (Dolomanov et al., 2009)'
_computing_structure_refinement 'olex2.refine (Bourhis et al., 2013)'
_computing_structure_solution 'ShelXS (Sheldrick, 2008)'
_diffrn_ambient_temperature 281.98(10)
_diffrn_detector_area_resol_mean 5.3250
_diffrn_measured_fraction_theta_full 0.999
_diffrn_measured_fraction_theta_max 0.999
_diffrn_measurement_device_type 'SuperNova, Dual, Cu at zero, Atlas'
_diffrn_measurement_method '\w scans'
_diffrn_orient_matrix_UB_11 0.0087037000
_diffrn_orient_matrix_UB_12 0.0585416000
_diffrn_orient_matrix_UB_13 -0.0092186000
_diffrn_orient_matrix_UB_21 -0.0314155000
_diffrn_orient_matrix_UB_22 -0.0291689000
_diffrn_orient_matrix_UB_23 -0.0146171000
_diffrn_orient_matrix_UB_31 -0.0626989000
_diffrn_orient_matrix_UB_32 0.0226927000
_diffrn_orient_matrix_UB_33 0.0049951000
_diffrn_radiation_monochromator mirror
_diffrn_radiation_type MoK\a
_diffrn_radiation_wavelength 0.71073
_diffrn_reflns_av_R_equivalents 0.0500
_diffrn_reflns_av_unetI/netI 0.0469
_diffrn_reflns_Laue_measured_fraction_full 0.999
_diffrn_reflns_Laue_measured_fraction_max 0.999
_diffrn_reflns_limit_h_max 12
_diffrn_reflns_limit_h_min -12
_diffrn_reflns_limit_k_max 12
_diffrn_reflns_limit_k_min -12
_diffrn_reflns_limit_l_max 48
_diffrn_reflns_limit_l_min -48
_diffrn_reflns_number 31043
_diffrn_reflns_point_group_measured_fraction_full 0.999
_diffrn_reflns_point_group_measured_fraction_max 0.999
_diffrn_reflns_theta_full 26.000
_diffrn_reflns_theta_max 25.996
_diffrn_reflns_theta_min 2.822
_diffrn_source 'SuperNova (Mo) X-ray Source'
_exptl_absorpt_coefficient_mu 6.186
_exptl_absorpt_correction_T_max 1.00000
_exptl_absorpt_correction_T_min 0.37295
_exptl_absorpt_correction_type multi-scan
_exptl_absorpt_process_details
;
CrysAlisPro, Agilent Technologies,
Version 1.171.36.28 (release 01-02-2013 CrysAlis171 .NET)
(compiled Feb  1 2013,16:14:44)
Empirical absorption correction using spherical harmonics,
 implemented in SCALE3 ABSPACK scaling algorithm.
;
_exptl_crystal_colour red
_exptl_crystal_colour_primary red
_exptl_crystal_density_diffrn 1.766
_exptl_crystal_description block
_exptl_crystal_F_000 2112
_exptl_crystal_size_max 0.41
_exptl_crystal_size_mid 0.29
_exptl_crystal_size_min 0.16
_refine_diff_density_max 1.341
_refine_diff_density_min -2.566
_refine_diff_density_rms 0.178
_refine_ls_extinction_method none
_refine_ls_goodness_of_fit_ref 1.367
_refine_ls_hydrogen_treatment constr
_refine_ls_matrix_type full
_refine_ls_number_parameters 400
_refine_ls_number_reflns 7987
_refine_ls_number_restraints 12
_refine_ls_restrained_S_all 1.371
_refine_ls_R_factor_all 0.0659
_refine_ls_R_factor_gt 0.0602
_refine_ls_shift/su_max 0.001
_refine_ls_shift/su_mean 0.000
_refine_ls_structure_factor_coef Fsqd
_refine_ls_weighting_details 'w=1/[\s^2^(Fo^2^)+40.5561P] where P=(Fo^2^+2Fc^2^)/3'
_refine_ls_weighting_scheme calc
_refine_ls_wR_factor_gt 0.1048
_refine_ls_wR_factor_ref 0.1064
_reflns_Friedel_coverage 0.000
_reflns_number_gt 7454
_reflns_number_total 7987
_reflns_threshold_expression 'I > 2\s(I)'
_cod_data_source_file c7dt00230k2.cif
_cod_data_source_block Compound-4c-55mc17
_cod_depositor_comments 'Adding full bibliography for 7042266--7042269.cif.'
_cod_original_cell_volume 4060.27(16)
_cod_database_code 7042269
_shelxl_version_number 2014-1
_shelx_space_group_comment
;
The symmetry employed for this shelxl refinement is uniquely defined
by the following loop, which should always be used as a source of
symmetry information in preference to the above space-group names.
They are only intended as comments.
;
_reflns_odcompleteness_completeness 99.87
_reflns_odcompleteness_iscentric 1
_reflns_odcompleteness_theta 30.44
_olex2_refinement_description
;
1. Others
 Fixed Uiso: H3(0.022) H4(0.024) H5(0.022) H7(0.018) H8A(0.034) H8B(0.034)
 H8C(0.034) H9A(0.036) H9B(0.036) H9C(0.036) H10(0.026) H11A(0.055) H11B(0.055)
 H11C(0.055) H12A(0.058) H12B(0.058) H12C(0.058) H13A(0.047) H13B(0.047)
 H13C(0.047) H14A(0.037) H14B(0.037) H14C(0.037) H15A(0.074) H15B(0.074)
 H15C(0.074) H16A(0.079) H16B(0.079) H16C(0.079) H19(0.022) H20(0.024)
 H21(0.022) H23(0.019) H24A(0.04) H24B(0.04) H24C(0.04) H25A(0.036) H25B(0.036)
 H25C(0.036) H26(0.02) H27A(0.041) H27B(0.041) H27C(0.041) H28A(0.042)
 H28B(0.042) H28C(0.042)
 Fixed X: H3(0.1165) H4(0.1863) H5(0.3134) H7(0.2073) H8A(0.2538) H8B(0.1382)
 H8C(0.1054) H9A(-0.0406) H9B(-0.0255) H9C(0.0081) H10(0.448) H11A(0.4925)
 H11B(0.5727) H11C(0.5868) H12A(0.2492) H12B(0.3669) H12C(0.2781) H13A(0.6509)
 H13B(0.7115) H13C(0.6056) H14A(0.4565) H14B(0.562) H14C(0.4106) H15A(0.6143)
 H15B(0.7169) H15C(0.6685) H16A(0.4137) H16B(0.5681) H16C(0.4749) H19(0.1136)
 H20(0.1635) H21(0.3072) H23(0.226) H24A(0.1856) H24B(0.2176) H24C(0.3265)
 H25A(0.0053) H25B(0.0083) H25C(-0.0119) H26(0.4793) H27A(0.3223) H27B(0.4165)
 H27C(0.2869) H28A(0.585) H28B(0.6096) H28C(0.5046)
 Fixed Y: H3(0.8662) H4(0.6826) H5(0.5293) H7(0.9634) H8A(1.0877) H8B(1.1483)
 H8C(1.0692) H9A(0.9028) H9B(0.9996) H9C(0.8514) H10(0.5474) H11A(0.433)
 H11B(0.3973) H11C(0.5364) H12A(0.4321) H12B(0.3331) H12C(0.3706) H13A(0.6949)
 H13B(0.8344) H13C(0.7806) H14A(1.0388) H14B(1.072) H14C(1.0644) H15A(0.6747)
 H15B(0.7682) H15C(0.6421) H16A(1.0074) H16B(1.0109) H16C(0.9456) H19(0.6483)
 H20(0.4307) H21(0.3389) H23(0.8757) H24A(0.8699) H24B(0.9951) H24C(0.8871)
 H25A(0.8152) H25B(0.939) H25C(0.8004) H26(0.4995) H27A(0.2716) H27B(0.3092)
 H27C(0.3903) H28A(0.4109) H28B(0.3276) H28C(0.2817)
 Fixed Z: H3(0.2347) H4(0.207) H5(0.2361) H7(0.3182) H8A(0.2694) H8B(0.2895)
 H8C(0.2561) H9A(0.2847) H9B(0.3155) H9C(0.3207) H10(0.3206) H11A(0.2569)
 H11B(0.2908) H11C(0.2749) H12A(0.3198) H12B(0.3169) H12C(0.2846) H13A(0.3223)
 H13B(0.3179) H13C(0.2909) H14A(0.3053) H14B(0.3347) H14C(0.3421) H15A(0.4594)
 H15B(0.4432) H15C(0.4238) H16A(0.4294) H16B(0.4373) H16C(0.4631) H19(0.5063)
 H20(0.5097) H21(0.4729) H23(0.4464) H24A(0.5169) H24B(0.496) H24C(0.5023)
 H25A(0.4375) H25B(0.4608) H25C(0.4766) H26(0.4089) H27A(0.4104) H27B(0.3815)
 H27C(0.3866) H28A(0.4594) H28B(0.427) H28C(0.4525)
;

loop_
_space_group_symop_operation_xyz
'x, y, z'
'-x, y+1/2, -z+1/2'
'-x, -y, -z'
'x, -y-1/2, z-1/2'

loop_
_atom_site_label
_atom_site_type_symbol
_atom_site_fract_x
_atom_site_fract_y
_atom_site_fract_z
_atom_site_U_iso_or_equiv
_atom_site_adp_type
_atom_site_occupancy
_atom_site_site_symmetry_order
_atom_site_calc_flag
_atom_site_refinement_flags_posn
_atom_site_refinement_flags_adp
Bi Bi 0.23319(3) 0.69733(3) 0.37092(2) 0.01723(9) Uani 1 1 d . .
Si1 Si 0.4980(2) 0.8526(2) 0.33888(6) 0.0159(5) Uani 1 1 d . .
Si2 Si 0.50503(19) 0.8035(2) 0.41776(5) 0.0147(4) Uani 1 1 d . .
O O 0.5324(6) 0.8325(7) 0.37884(16) 0.0356(16) Uani 1 1 d . U
N1 N 0.3475(6) 0.7664(6) 0.33158(15) 0.0107(13) Uani 1 1 d . .
N2 N 0.3583(5) 0.7097(6) 0.41543(15) 0.0108(13) Uani 1 1 d . .
C1 C 0.2953(7) 0.7403(7) 0.29720(18) 0.0092(15) Uani 1 1 d . .
C2 C 0.2120(7) 0.8319(7) 0.27969(19) 0.0122(16) Uani 1 1 d . .
C3 C 0.1719(8) 0.8068(8) 0.2464(2) 0.0184(17) Uani 1 1 d . .
H3 H 0.1165 0.8662 0.2347 0.022 Uiso 1 1 calc R .
C4 C 0.2117(8) 0.6958(9) 0.2298(2) 0.0203(17) Uani 1 1 d . .
H4 H 0.1863 0.6826 0.2070 0.024 Uiso 1 1 calc R .
C5 C 0.2892(8) 0.6052(8) 0.2472(2) 0.0181(18) Uani 1 1 d . .
H5 H 0.3134 0.5293 0.2361 0.022 Uiso 1 1 calc R .
C6 C 0.3325(7) 0.6239(8) 0.28092(19) 0.0125(16) Uani 1 1 d . .
C7 C 0.1556(7) 0.9500(8) 0.2968(2) 0.0146(16) Uani 1 1 d . .
H7 H 0.2073 0.9634 0.3182 0.018 Uiso 1 1 calc R .
C8 C 0.1641(9) 1.0755(8) 0.2760(2) 0.0229(19) Uani 1 1 d . .
H8A H 0.2538 1.0877 0.2694 0.034 Uiso 1 1 calc GR .
H8B H 0.1382 1.1483 0.2895 0.034 Uiso 1 1 calc GR .
H8C H 0.1054 1.0692 0.2561 0.034 Uiso 1 1 calc GR .
C9 C 0.0109(8) 0.9235(9) 0.3052(2) 0.024(2) Uani 1 1 d . .
H9A H -0.0406 0.9028 0.2847 0.036 Uiso 1 1 calc GR .
H9B H -0.0255 0.9996 0.3155 0.036 Uiso 1 1 calc GR .
H9C H 0.0081 0.8514 0.3207 0.036 Uiso 1 1 calc GR .
C10 C 0.4113(8) 0.5143(9) 0.2987(2) 0.0214(19) Uani 1 1 d . .
H10 H 0.4480 0.5474 0.3206 0.026 Uiso 1 1 calc R .
C11 C 0.5265(10) 0.4658(11) 0.2784(2) 0.037(2) Uani 1 1 d . .
H11A H 0.4925 0.4330 0.2569 0.055 Uiso 1 1 calc GR .
H11B H 0.5727 0.3973 0.2908 0.055 Uiso 1 1 calc GR .
H11C H 0.5868 0.5364 0.2749 0.055 Uiso 1 1 calc GR .
C12 C 0.3178(11) 0.4022(9) 0.3056(3) 0.039(3) Uani 1 1 d . .
H12A H 0.2492 0.4321 0.3198 0.058 Uiso 1 1 calc GR .
H12B H 0.3669 0.3331 0.3169 0.058 Uiso 1 1 calc GR .
H12C H 0.2781 0.3706 0.2846 0.058 Uiso 1 1 calc GR .
C13 C 0.6327(8) 0.7822(9) 0.3146(3) 0.031(2) Uani 1 1 d . .
H13A H 0.6509 0.6949 0.3223 0.047 Uiso 1 1 calc GR .
H13B H 0.7115 0.8344 0.3179 0.047 Uiso 1 1 calc GR .
H13C H 0.6056 0.7806 0.2909 0.047 Uiso 1 1 calc GR .
C14 C 0.4796(8) 1.0280(8) 0.3291(2) 0.025(2) Uani 1 1 d . .
H14A H 0.4565 1.0388 0.3053 0.037 Uiso 1 1 calc GR .
H14B H 0.5620 1.0720 0.3347 0.037 Uiso 1 1 calc GR .
H14C H 0.4106 1.0644 0.3421 0.037 Uiso 1 1 calc GR .
C15 C 0.6426(9) 0.7112(12) 0.4385(3) 0.050(3) Uani 1 1 d . .
H15A H 0.6143 0.6747 0.4594 0.074 Uiso 1 1 calc GR .
H15B H 0.7169 0.7682 0.4432 0.074 Uiso 1 1 calc GR .
H15C H 0.6685 0.6421 0.4238 0.074 Uiso 1 1 calc GR .
C16 C 0.4885(10) 0.9606(11) 0.4395(3) 0.053(3) Uani 1 1 d . U
H16A H 0.4137 1.0074 0.4294 0.079 Uiso 1 1 calc GR .
H16B H 0.5681 1.0109 0.4373 0.079 Uiso 1 1 calc GR .
H16C H 0.4749 0.9456 0.4631 0.079 Uiso 1 1 calc GR .
C17 C 0.3071(7) 0.6347(8) 0.44293(19) 0.0125(16) Uani 1 1 d . .
C18 C 0.2225(7) 0.6916(8) 0.46608(19) 0.0143(16) Uani 1 1 d . .
C19 C 0.1703(8) 0.6120(8) 0.4909(2) 0.0181(18) Uani 1 1 d . .
H19 H 0.1136 0.6483 0.5063 0.022 Uiso 1 1 calc R .
C20 C 0.2007(8) 0.4819(9) 0.4932(2) 0.0201(18) Uani 1 1 d . .
H20 H 0.1635 0.4307 0.5097 0.024 Uiso 1 1 calc R .
C21 C 0.2864(8) 0.4270(8) 0.4710(2) 0.0183(18) Uani 1 1 d . .
H21 H 0.3072 0.3389 0.4729 0.022 Uiso 1 1 calc R .
C22 C 0.3425(7) 0.5015(8) 0.44582(19) 0.0137(16) Uani 1 1 d . .
C23 C 0.1835(8) 0.8341(7) 0.4655(2) 0.0155(17) Uani 1 1 d . .
H23 H 0.2260 0.8757 0.4464 0.019 Uiso 1 1 calc R .
C24 C 0.2329(9) 0.9030(9) 0.4982(2) 0.026(2) Uani 1 1 d . .
H24A H 0.1856 0.8699 0.5169 0.040 Uiso 1 1 calc GR .
H24B H 0.2176 0.9951 0.4960 0.040 Uiso 1 1 calc GR .
H24C H 0.3265 0.8871 0.5023 0.040 Uiso 1 1 calc GR .
C25 C 0.0321(8) 0.8485(9) 0.4595(2) 0.024(2) Uani 1 1 d . .
H25A H 0.0053 0.8152 0.4375 0.036 Uiso 1 1 calc GR .
H25B H 0.0083 0.9390 0.4608 0.036 Uiso 1 1 calc GR .
H25C H -0.0119 0.8004 0.4766 0.036 Uiso 1 1 calc GR .
C26 C 0.4359(7) 0.4328(8) 0.4223(2) 0.0163(17) Uani 1 1 d . .
H26 H 0.4793 0.4995 0.4089 0.020 Uiso 1 1 calc R .
C27 C 0.3583(9) 0.3427(9) 0.3980(2) 0.028(2) Uani 1 1 d . .
H27A H 0.3223 0.2716 0.4104 0.041 Uiso 1 1 calc GR .
H27B H 0.4165 0.3092 0.3815 0.041 Uiso 1 1 calc GR .
H27C H 0.2869 0.3903 0.3866 0.041 Uiso 1 1 calc GR .
C28 C 0.5437(9) 0.3562(9) 0.4421(2) 0.028(2) Uani 1 1 d . .
H28A H 0.5850 0.4109 0.4594 0.042 Uiso 1 1 calc GR .
H28B H 0.6096 0.3276 0.4270 0.042 Uiso 1 1 calc GR .
H28C H 0.5046 0.2817 0.4525 0.042 Uiso 1 1 calc GR .
Ga1 Ga -0.00344(8) 1.11449(9) 0.39588(2) 0.01553(19) Uani 1 1 d . .
Ga2 Ga -0.10626(8) 1.45565(9) 0.36196(2) 0.0162(2) Uani 1 1 d . .
Cl1 Cl 0.1678(2) 0.9945(2) 0.38491(5) 0.0294(5) Uani 1 1 d . .
Cl2 Cl -0.1897(2) 1.0203(3) 0.38744(7) 0.0438(7) Uani 1 1 d . .
Cl3 Cl 0.0341(2) 1.2167(2) 0.44201(5) 0.0317(5) Uani 1 1 d . .
Cl4 Cl 0.01425(19) 1.26646(19) 0.35317(5) 0.0176(4) Uani 1 1 d . .
Cl5 Cl -0.3095(2) 1.3985(3) 0.35954(6) 0.0364(6) Uani 1 1 d . .
Cl6 Cl -0.0430(2) 1.5673(2) 0.31960(5) 0.0244(5) Uani 1 1 d . .
Cl7 Cl -0.0332(2) 1.5369(2) 0.40916(5) 0.0234(5) Uani 1 1 d . .

loop_
_atom_site_aniso_label
_atom_site_aniso_U_11
_atom_site_aniso_U_22
_atom_site_aniso_U_33
_atom_site_aniso_U_23
_atom_site_aniso_U_13
_atom_site_aniso_U_12
Bi 0.01114(13) 0.02945(18) 0.01100(15) 0.00417(14) -0.00034(10) -0.00930(14)
Si1 0.0098(10) 0.0209(12) 0.0167(12) 0.0062(9) -0.0009(8) -0.0068(9)
Si2 0.0117(9) 0.0175(11) 0.0148(11) 0.0008(10) -0.0008(8) -0.0028(9)
O 0.031(3) 0.049(4) 0.026(3) 0.009(3) -0.005(2) -0.029(3)
N1 0.008(3) 0.014(4) 0.009(3) 0.000(3) 0.001(2) -0.002(2)
N2 0.008(3) 0.014(3) 0.009(3) 0.005(3) -0.003(2) 0.003(3)
C1 0.008(3) 0.012(4) 0.008(4) 0.003(3) 0.001(3) -0.004(3)
C2 0.013(3) 0.011(4) 0.013(4) 0.003(3) 0.003(3) 0.000(3)
C3 0.023(4) 0.016(4) 0.016(4) 0.001(4) -0.004(3) -0.002(4)
C4 0.025(4) 0.024(5) 0.011(4) 0.000(4) -0.004(3) -0.007(4)
C5 0.022(4) 0.017(4) 0.016(4) -0.006(3) 0.005(3) -0.005(3)
C6 0.011(3) 0.011(4) 0.016(4) 0.001(3) 0.003(3) -0.001(3)
C7 0.016(4) 0.015(4) 0.013(4) 0.003(3) -0.001(3) 0.003(3)
C8 0.033(5) 0.014(5) 0.022(5) 0.000(4) 0.001(4) 0.001(4)
C9 0.018(4) 0.023(5) 0.031(5) 0.000(4) 0.000(4) 0.004(4)
C10 0.027(4) 0.022(5) 0.015(4) 0.003(4) -0.001(3) 0.008(4)
C11 0.035(5) 0.047(7) 0.028(5) -0.004(5) 0.003(4) 0.021(5)
C12 0.061(7) 0.014(5) 0.042(6) 0.012(4) 0.010(5) 0.007(5)
C13 0.013(4) 0.026(5) 0.055(6) 0.007(5) 0.011(4) -0.001(4)
C14 0.020(4) 0.018(5) 0.035(5) -0.006(4) 0.004(4) -0.011(4)
C15 0.025(5) 0.047(7) 0.075(9) 0.026(6) -0.017(5) -0.011(5)
C16 0.027(5) 0.044(7) 0.089(9) -0.031(6) 0.014(5) -0.023(5)
C17 0.007(3) 0.017(4) 0.013(4) 0.002(3) 0.000(3) -0.002(3)
C18 0.014(3) 0.016(4) 0.013(4) 0.003(3) -0.003(3) -0.005(3)
C19 0.017(4) 0.022(5) 0.015(4) 0.000(4) 0.001(3) -0.002(3)
C20 0.017(4) 0.026(5) 0.016(4) 0.008(4) 0.000(3) -0.005(4)
C21 0.022(4) 0.012(4) 0.021(4) 0.004(3) -0.002(3) 0.000(3)
C22 0.008(3) 0.019(4) 0.013(4) -0.003(3) -0.005(3) -0.001(3)
C23 0.019(4) 0.010(4) 0.017(4) -0.001(3) 0.004(3) -0.001(3)
C24 0.038(5) 0.020(5) 0.021(5) -0.005(4) 0.003(4) -0.007(4)
C25 0.018(4) 0.017(4) 0.038(5) 0.005(4) 0.012(4) 0.004(3)
C26 0.013(4) 0.013(4) 0.023(4) -0.001(3) -0.001(3) -0.005(3)
C27 0.029(5) 0.023(5) 0.030(5) -0.009(4) -0.002(4) -0.002(4)
C28 0.026(5) 0.028(5) 0.029(5) 0.001(4) -0.002(4) 0.005(4)
Ga1 0.0141(4) 0.0150(5) 0.0177(5) -0.0007(4) 0.0032(3) -0.0006(4)
Ga2 0.0123(4) 0.0184(5) 0.0178(5) -0.0021(4) 0.0002(3) -0.0008(4)
Cl1 0.0388(12) 0.0319(13) 0.0178(11) 0.0048(9) 0.0047(9) 0.0186(10)
Cl2 0.0279(12) 0.0498(17) 0.0525(17) 0.0162(13) -0.0085(11) -0.0231(12)
Cl3 0.0532(14) 0.0240(12) 0.0192(11) -0.0058(9) 0.0146(10) -0.0093(11)
Cl4 0.0210(9) 0.0146(10) 0.0176(10) -0.0004(8) 0.0041(8) 0.0022(8)
Cl5 0.0116(9) 0.0557(17) 0.0419(14) -0.0016(12) 0.0013(9) -0.0036(10)
Cl6 0.0340(11) 0.0191(11) 0.0196(11) 0.0032(9) -0.0032(9) -0.0045(9)
Cl7 0.0274(10) 0.0256(12) 0.0173(10) -0.0087(9) 0.0033(8) -0.0020(9)

loop_
_atom_type_symbol
_atom_type_description
_atom_type_scat_dispersion_real
_atom_type_scat_dispersion_imag
_atom_type_scat_source
C C 0.0033 0.0016 'International Tables Vol C Tables 4.2.6.8 and 6.1.1.4'
H H 0.0000 0.0000 'International Tables Vol C Tables 4.2.6.8 and 6.1.1.4'
Bi Bi -4.1077 10.2566 'International Tables Vol C Tables 4.2.6.8 and 6.1.1.4'
Cl Cl 0.1484 0.1585 'International Tables Vol C Tables 4.2.6.8 and 6.1.1.4'
Ga Ga 0.2307 1.6083 'International Tables Vol C Tables 4.2.6.8 and 6.1.1.4'
N N 0.0061 0.0033 'International Tables Vol C Tables 4.2.6.8 and 6.1.1.4'
O O 0.0106 0.0060 'International Tables Vol C Tables 4.2.6.8 and 6.1.1.4'
Si Si 0.0817 0.0704 'International Tables Vol C Tables 4.2.6.8 and 6.1.1.4'

loop_
_geom_angle_atom_site_label_1
_geom_angle_atom_site_label_2
_geom_angle_atom_site_label_3
_geom_angle
N1 Bi N2 105.6(2)
O Si1 N1 103.6(3)
O Si1 C13 109.4(4)
O Si1 C14 110.1(4)
N1 Si1 C13 111.4(4)
N1 Si1 C14 112.2(4)
C13 Si1 C14 109.9(4)
O Si2 N2 103.7(3)
O Si2 C15 111.1(5)
O Si2 C16 108.0(5)
N2 Si2 C15 110.6(4)
N2 Si2 C16 114.1(4)
C15 Si2 C16 109.2(6)
Si2 O Si1 157.5(4)
Si1 N1 Bi 123.1(3)
C1 N1 Bi 116.2(4)
C1 N1 Si1 120.7(5)
Si2 N2 Bi 122.6(3)
C17 N2 Bi 111.9(4)
C17 N2 Si2 125.6(5)
C2 C1 N1 120.7(7)
C6 C1 N1 119.2(6)
C6 C1 C2 120.1(7)
C1 C2 C7 122.7(7)
C3 C2 C1 118.6(7)
C3 C2 C7 118.5(7)
C2 C3 H3 119.1
C2 C3 C4 121.8(8)
C4 C3 H3 119.1
C3 C4 H4 120.3
C5 C4 C3 119.4(7)
C5 C4 H4 120.3
C4 C5 H5 119.1
C4 C5 C6 121.7(8)
C6 C5 H5 119.1
C1 C6 C10 123.8(7)
C5 C6 C1 118.3(7)
C5 C6 C10 117.9(7)
C2 C7 H7 107.7
C2 C7 C8 113.8(6)
C2 C7 C9 109.7(7)
C8 C7 H7 107.7
C8 C7 C9 110.2(7)
C9 C7 H7 107.7
C7 C8 H8A 109.5
C7 C8 H8B 109.5
C7 C8 H8C 109.5
H8A C8 H8B 109.5
H8A C8 H8C 109.5
H8B C8 H8C 109.5
C7 C9 H9A 109.5
C7 C9 H9B 109.5
C7 C9 H9C 109.5
H9A C9 H9B 109.5
H9A C9 H9C 109.5
H9B C9 H9C 109.5
C6 C10 H10 108.2
C6 C10 C11 112.9(7)
C11 C10 H10 108.2
C12 C10 C6 109.2(7)
C12 C10 H10 108.2
C12 C10 C11 109.9(8)
C10 C11 H11A 109.5
C10 C11 H11B 109.5
C10 C11 H11C 109.5
H11A C11 H11B 109.5
H11A C11 H11C 109.5
H11B C11 H11C 109.5
C10 C12 H12A 109.5
C10 C12 H12B 109.5
C10 C12 H12C 109.5
H12A C12 H12B 109.5
H12A C12 H12C 109.5
H12B C12 H12C 109.5
Si1 C13 H13A 109.5
Si1 C13 H13B 109.5
Si1 C13 H13C 109.5
H13A C13 H13B 109.5
H13A C13 H13C 109.5
H13B C13 H13C 109.5
Si1 C14 H14A 109.5
Si1 C14 H14B 109.5
Si1 C14 H14C 109.5
H14A C14 H14B 109.5
H14A C14 H14C 109.5
H14B C14 H14C 109.5
Si2 C15 H15A 109.5
Si2 C15 H15B 109.5
Si2 C15 H15C 109.5
H15A C15 H15B 109.5
H15A C15 H15C 109.5
H15B C15 H15C 109.5
Si2 C16 H16A 109.5
Si2 C16 H16B 109.5
Si2 C16 H16C 109.5
H16A C16 H16B 109.5
H16A C16 H16C 109.5
H16B C16 H16C 109.5
C18 C17 N2 121.2(7)
C18 C17 C22 120.4(7)
C22 C17 N2 118.4(6)
C17 C18 C23 123.7(7)
C19 C18 C17 118.4(8)
C19 C18 C23 117.9(7)
C18 C19 H19 119.2
C20 C19 C18 121.6(8)
C20 C19 H19 119.2
C19 C20 H20 120.0
C19 C20 C21 119.9(8)
C21 C20 H20 120.0
C20 C21 H21 119.4
C20 C21 C22 121.2(8)
C22 C21 H21 119.4
C17 C22 C26 123.8(7)
C21 C22 C17 118.5(7)
C21 C22 C26 117.7(7)
C18 C23 H23 108.1
C18 C23 C24 111.0(7)
C18 C23 C25 110.5(6)
C24 C23 H23 108.1
C24 C23 C25 111.1(7)
C25 C23 H23 108.1
C23 C24 H24A 109.5
C23 C24 H24B 109.5
C23 C24 H24C 109.5
H24A C24 H24B 109.5
H24A C24 H24C 109.5
H24B C24 H24C 109.5
C23 C25 H25A 109.5
C23 C25 H25B 109.5
C23 C25 H25C 109.5
H25A C25 H25B 109.5
H25A C25 H25C 109.5
H25B C25 H25C 109.5
C22 C26 H26 108.2
C27 C26 C22 110.7(6)
C27 C26 H26 108.2
C27 C26 C28 109.9(7)
C28 C26 C22 111.7(7)
C28 C26 H26 108.2
C26 C27 H27A 109.5
C26 C27 H27B 109.5
C26 C27 H27C 109.5
H27A C27 H27B 109.5
H27A C27 H27C 109.5
H27B C27 H27C 109.5
C26 C28 H28A 109.5
C26 C28 H28B 109.5
C26 C28 H28C 109.5
H28A C28 H28B 109.5
H28A C28 H28C 109.5
H28B C28 H28C 109.5
Cl1 Ga1 Cl4 98.34(8)
Cl2 Ga1 Cl1 114.39(12)
Cl2 Ga1 Cl4 107.08(10)
Cl3 Ga1 Cl1 110.05(10)
Cl3 Ga1 Cl2 118.54(11)
Cl3 Ga1 Cl4 106.02(9)
Cl5 Ga2 Cl4 105.73(10)
Cl5 Ga2 Cl6 115.77(10)
Cl5 Ga2 Cl7 115.72(9)
Cl6 Ga2 Cl4 98.71(8)
Cl7 Ga2 Cl4 107.30(9)
Cl7 Ga2 Cl6 111.59(9)
Ga1 Cl4 Ga2 113.24(8)

loop_
_geom_bond_atom_site_label_1
_geom_bond_atom_site_label_2
_geom_bond_distance
Bi N1 2.101(6)
Bi N2 2.111(6)
Si1 O 1.609(7)
Si1 N1 1.763(6)
Si1 C13 1.846(8)
Si1 C14 1.847(9)
Si2 O 1.601(6)
Si2 N2 1.759(6)
Si2 C15 1.833(10)
Si2 C16 1.836(11)
N1 C1 1.453(9)
N2 C17 1.446(9)
C1 C2 1.415(10)
C1 C6 1.415(10)
C2 C3 1.379(11)
C2 C7 1.509(10)
C3 H3 0.9300
C3 C4 1.383(12)
C4 H4 0.9300
C4 C5 1.374(12)
C5 H5 0.9300
C5 C6 1.392(11)
C6 C10 1.525(11)
C7 H7 0.9800
C7 C8 1.530(11)
C7 C9 1.534(10)
C8 H8A 0.9600
C8 H8B 0.9600
C8 H8C 0.9600
C9 H9A 0.9600
C9 H9B 0.9600
C9 H9C 0.9600
C10 H10 0.9800
C10 C11 1.525(11)
C10 C12 1.518(13)
C11 H11A 0.9600
C11 H11B 0.9600
C11 H11C 0.9600
C12 H12A 0.9600
C12 H12B 0.9600
C12 H12C 0.9600
C13 H13A 0.9600
C13 H13B 0.9600
C13 H13C 0.9600
C14 H14A 0.9600
C14 H14B 0.9600
C14 H14C 0.9600
C15 H15A 0.9600
C15 H15B 0.9600
C15 H15C 0.9600
C16 H16A 0.9600
C16 H16B 0.9600
C16 H16C 0.9600
C17 C18 1.406(10)
C17 C22 1.415(11)
C18 C19 1.398(11)
C18 C23 1.513(11)
C19 H19 0.9300
C19 C20 1.370(12)
C20 H20 0.9300
C20 C21 1.381(11)
C21 H21 0.9300
C21 C22 1.395(11)
C22 C26 1.526(10)
C23 H23 0.9800
C23 C24 1.534(11)
C23 C25 1.535(11)
C24 H24A 0.9600
C24 H24B 0.9600
C24 H24C 0.9600
C25 H25A 0.9600
C25 H25B 0.9600
C25 H25C 0.9600
C26 H26 0.9800
C26 C27 1.519(11)
C26 C28 1.523(11)
C27 H27A 0.9600
C27 H27B 0.9600
C27 H27C 0.9600
C28 H28A 0.9600
C28 H28B 0.9600
C28 H28C 0.9600
Ga1 Cl1 2.177(2)
Ga1 Cl2 2.118(2)
Ga1 Cl3 2.117(2)
Ga1 Cl4 2.308(2)
Ga2 Cl4 2.322(2)
Ga2 Cl5 2.123(2)
Ga2 Cl6 2.148(2)
Ga2 Cl7 2.135(2)

loop_
_geom_torsion_atom_site_label_1
_geom_torsion_atom_site_label_2
_geom_torsion_atom_site_label_3
_geom_torsion_atom_site_label_4
_geom_torsion
Bi N1 C1 C2 92.0(7)
Bi N1 C1 C6 -90.2(7)
Bi N2 C17 C18 -91.3(7)
Bi N2 C17 C22 87.8(7)
Si1 N1 C1 C2 -87.6(7)
Si1 N1 C1 C6 90.2(7)
Si2 N2 C17 C18 87.7(8)
Si2 N2 C17 C22 -93.2(8)
O Si1 N1 Bi 12.0(5)
O Si1 N1 C1 -168.5(6)
O Si2 N2 Bi -15.4(5)
O Si2 N2 C17 165.7(6)
N1 Si1 O Si2 -23.3(14)
N1 C1 C2 C3 175.8(6)
N1 C1 C2 C7 -9.5(10)
N1 C1 C6 C5 -175.4(6)
N1 C1 C6 C10 7.9(10)
N2 Si2 O Si1 25.2(14)
N2 C17 C18 C19 176.4(7)
N2 C17 C18 C23 -3.0(11)
N2 C17 C22 C21 -176.0(7)
N2 C17 C22 C26 2.2(11)
C1 C2 C3 C4 -0.5(11)
C1 C2 C7 C8 136.0(7)
C1 C2 C7 C9 -100.1(8)
C1 C6 C10 C11 -133.1(8)
C1 C6 C10 C12 104.3(9)
C2 C1 C6 C5 2.4(10)
C2 C1 C6 C10 -174.3(7)
C2 C3 C4 C5 2.5(12)
C3 C2 C7 C8 -49.3(10)
C3 C2 C7 C9 74.6(9)
C3 C4 C5 C6 -2.1(12)
C4 C5 C6 C1 -0.3(11)
C4 C5 C6 C10 176.5(7)
C5 C6 C10 C11 50.3(10)
C5 C6 C10 C12 -72.4(9)
C6 C1 C2 C3 -2.0(10)
C6 C1 C2 C7 172.7(6)
C7 C2 C3 C4 -175.4(7)
C13 Si1 O Si2 -142.2(13)
C13 Si1 N1 Bi 129.5(4)
C13 Si1 N1 C1 -51.0(7)
C14 Si1 O Si2 96.9(14)
C14 Si1 N1 Bi -106.8(5)
C14 Si1 N1 C1 72.7(6)
C15 Si2 O Si1 144.0(13)
C15 Si2 N2 Bi -134.6(5)
C15 Si2 N2 C17 46.5(8)
C16 Si2 O Si1 -96.2(14)
C16 Si2 N2 Bi 101.7(6)
C16 Si2 N2 C17 -77.1(8)
C17 C18 C19 C20 0.5(12)
C17 C18 C23 C24 -117.5(8)
C17 C18 C23 C25 118.8(8)
C17 C22 C26 C27 -106.5(9)
C17 C22 C26 C28 130.7(8)
C18 C17 C22 C21 3.1(11)
C18 C17 C22 C26 -178.7(7)
C18 C19 C20 C21 1.1(13)
C19 C18 C23 C24 63.1(9)
C19 C18 C23 C25 -60.6(9)
C19 C20 C21 C22 -0.6(13)
C20 C21 C22 C17 -1.5(12)
C20 C21 C22 C26 -179.8(7)
C21 C22 C26 C27 71.7(9)
C21 C22 C26 C28 -51.1(9)
C22 C17 C18 C19 -2.7(11)
C22 C17 C18 C23 177.9(7)
C23 C18 C19 C20 180.0(7)
